data_7209677
loop_
_publ_author_name
'Smart, Paul'
'Bejarano-Villafuerte, \'Angela'
'Hendry, Rebecca M.'
'Brammer, Lee'

_publ_section_title
;
 Persistent C--I&#x22EF;\p halogen-bonded layer motifs involving
 4-iodobenzoate paddlewheel units, Cu2(4-Ibz)4(L)2
;
_journal_issue 16
_journal_name_full CrystEngComm
_journal_page_first 3160
_journal_paper_doi 10.1039/c3ce26919a
_journal_volume 15
_journal_year 2013
_chemical_formula_moiety 'C36 H32 Cu2 I4 N2 O8'
_chemical_formula_sum 'C36 H32 Cu2 I4 N2 O8'
_chemical_formula_weight 1255.32
_chemical_name_systematic
;
?
;
_space_group_crystal_system tetragonal
_space_group_IT_number 87
_space_group_name_Hall '-I 4'
_space_group_name_H-M_alt 'I 4/m'
_symmetry_space_group_name_Hall '-I 4'
_symmetry_space_group_name_H-M 'I 4/m'
_atom_sites_solution_hydrogens geom
_atom_sites_solution_primary iterative
_atom_sites_solution_secondary difmap
_audit_creation_date 2013-01-09
_audit_creation_method
;
Olex2 1.2
(compiled Dec 5 2012 16:20:19, GUI svn.r4385)
;
_cell_angle_alpha 90.00
_cell_angle_beta 90.00
_cell_angle_gamma 90.00
_cell_formula_units_Z 2
_cell_length_a 13.4825(4)
_cell_length_b 13.4825(4)
_cell_length_c 9.8363(3)
_cell_measurement_reflns_used 975
_cell_measurement_temperature 100.0
_cell_measurement_theta_max 20.60
_cell_measurement_theta_min 2.56
_cell_volume 1788.02(9)
_computing_data_reduction 'SAINT v7.68A (Bruker, 2009)'
_computing_molecular_graphics
;
O. V. Dolomanov, L. J. Bourhis, R. J. Gildea, J. A. K. Howard and H. Puschmann,
OLEX2: a complete structure solution, refinement and analysis program.
J. Appl. Cryst. (2009). 42, 339-341.
;
_computing_publication_material
;
O. V. Dolomanov, L. J. Bourhis, R. J. Gildea, J. A. K. Howard and H. Puschmann,
OLEX2: a complete structure solution, refinement and analysis program.
J. Appl. Cryst. (2009). 42, 339-341.
;
_computing_structure_refinement
;
XL, G.M. Sheldrick, Acta Cryst.
(2008). A64, 112-122
;
_computing_structure_solution
;
olex2.solve (L.J. Bourhis, O.V. Dolomanov, R.J. Gildea, J.A.K. Howard,
H. Puschmann, in preparation, 2011)
;
_diffrn_ambient_temperature 100.0
_diffrn_measured_fraction_theta_full 0.999
_diffrn_measured_fraction_theta_max 0.999
_diffrn_measurement_device_type 'Bruker APEX-II CCD'
_diffrn_measurement_method '\f and \w scans'
_diffrn_radiation_monochromator graphite
_diffrn_radiation_type MoK\a
_diffrn_radiation_wavelength 0.71073
_diffrn_reflns_av_R_equivalents 0.0745
_diffrn_reflns_av_unetI/netI 0.0462
_diffrn_reflns_limit_h_max 17
_diffrn_reflns_limit_h_min -15
_diffrn_reflns_limit_k_max 16
_diffrn_reflns_limit_k_min -17
_diffrn_reflns_limit_l_max 12
_diffrn_reflns_limit_l_min -12
_diffrn_reflns_number 7097
_diffrn_reflns_theta_full 27.50
_diffrn_reflns_theta_max 27.50
_diffrn_reflns_theta_min 2.14
_diffrn_source 'fine-focus sealed tube'
_diffrn_standards_number 0
_exptl_absorpt_coefficient_mu 4.699
_exptl_absorpt_correction_T_max 0.7456
_exptl_absorpt_correction_T_min 0.6408
_exptl_absorpt_correction_type multi-scan
_exptl_absorpt_process_details
;
SADABS-2008/1 (Bruker,2008) was used for absorption correction.
wR2(int) was 0.0548 before and 0.0404 after correction.
The Ratio of minimum to maximum transmission is 0.8594.
The \l/2 correction factor is 0.0015.
;
_exptl_crystal_colour 'clear light green'
_exptl_crystal_colour_lustre clear
_exptl_crystal_colour_modifier light
_exptl_crystal_colour_primary green
_exptl_crystal_density_diffrn 2.332
_exptl_crystal_density_method 'not measured'
_exptl_crystal_description block
_exptl_crystal_F_000 1192
_exptl_crystal_size_max 0.02
_exptl_crystal_size_mid 0.015
_exptl_crystal_size_min 0.01
_refine_diff_density_max 3.068
_refine_diff_density_min -2.523
_refine_diff_density_rms 0.318
_refine_ls_extinction_method none
_refine_ls_goodness_of_fit_ref 1.052
_refine_ls_hydrogen_treatment constr
_refine_ls_matrix_type full
_refine_ls_number_parameters 65
_refine_ls_number_reflns 1094
_refine_ls_number_restraints 0
_refine_ls_restrained_S_all 1.052
_refine_ls_R_factor_all 0.1200
_refine_ls_R_factor_gt 0.0858
_refine_ls_shift/su_max 0.000
_refine_ls_shift/su_mean 0.000
_refine_ls_structure_factor_coef Fsqd
_refine_ls_weighting_details 'calc w=1/[\s^2^(Fo^2^)+(0.1435P)^2^+76.2587P] where P=(Fo^2^+2Fc^2^)/3'
_refine_ls_weighting_scheme calc
_refine_ls_wR_factor_gt 0.2484
_refine_ls_wR_factor_ref 0.2747
_reflns_number_gt 751
_reflns_number_total 1094
_reflns_threshold_expression >2sigma(I)
_cod_data_source_file c3ce26919a.txt
_cod_data_source_block ilb1169_0m
_cod_database_code 7209677
_olex2_refinement_description
;
1. Fixed Uiso
At 1.2 times of:
H2 of C2, H3 of C3, {H12A,H12B} of C12, {H11A,H11B} of C11
2. Uiso/Uaniso restraints and constraints
: with sigma of 0.1 and sigma for terminal atoms of 0.2
Uiso(C11) = Uiso(C12)
3. Others
Fixed Sof: C12(0.5) H12A(0.5) H12B(0.5) C11(0.5) H11A(0.5) H11B(0.5)
4.a Riding coordinates:
C12(H12A,H12B), C11(H11A,H11B)
4.b Aromatic/amide H refined with riding coordinates:
C2(H2), C3(H3)
;

loop_
_space_group_symop_id
_space_group_symop_operation_xyz
1 'x, y, z'
2 '-y, x, z'
3 '-x, -y, z'
4 'y, -x, z'
5 'x+1/2, y+1/2, z+1/2'
6 '-y+1/2, x+1/2, z+1/2'
7 '-x+1/2, -y+1/2, z+1/2'
8 'y+1/2, -x+1/2, z+1/2'
9 '-x, -y, -z'
10 'y, -x, -z'
11 'x, y, -z'
12 '-y, x, -z'
13 '-x+1/2, -y+1/2, -z+1/2'
14 'y+1/2, -x+1/2, -z+1/2'
15 'x+1/2, y+1/2, -z+1/2'
16 '-y+1/2, x+1/2, -z+1/2'

loop_
_atom_site_label
_atom_site_type_symbol
_atom_site_fract_x
_atom_site_fract_y
_atom_site_fract_z
_atom_site_U_iso_or_equiv
_atom_site_adp_type
_atom_site_occupancy
_atom_site_symmetry_multiplicity
_atom_site_calc_flag
_atom_site_refinement_flags
_atom_site_disorder_group
Cu1 Cu 0.0000 0.0000 -0.1383(2) 0.0219(6) Uani 1 4 d S .
O1 O -0.1291(7) 0.0656(7) -0.1120(9) 0.035(2) Uani 1 1 d . .
C2 C -0.3233(11) 0.1264(10) -0.1202(16) 0.042(3) Uani 1 1 d . .
H2 H -0.2884 0.1232 -0.2040 0.050 Uiso 1 1 calc R .
C7 C -0.1676(13) 0.0792(12) 0.0000 0.029(3) Uani 1 2 d S .
C1 C -0.2734(13) 0.1146(12) 0.0000 0.031(4) Uani 1 2 d S .
I1 I -0.63258(11) 0.15882(13) 0.0000 0.0580(7) Uani 1 2 d S .
C3 C -0.4259(11) 0.1431(12) -0.1196(17) 0.050(4) Uani 1 1 d . .
H3 H -0.4604 0.1511 -0.2031 0.060 Uiso 1 1 calc R .
C4 C -0.4762(18) 0.1479(17) 0.0000 0.053(6) Uani 1 2 d S .
N11 N 0.0000 0.0000 -0.3644(19) 0.026(4) Uani 1 4 d S .
C12 C 0.061(3) -0.085(3) -0.424(4) 0.066(7) Uiso 0.50 1 d P 2
H12A H 0.1302 -0.0785 -0.3907 0.079 Uiso 0.50 1 d PR 2
H12B H 0.0350 -0.1495 -0.3907 0.079 Uiso 0.50 1 d PR 2
C11 C 0.102(3) -0.012(3) -0.413(4) 0.066(7) Uiso 0.50 1 d P 1
H11A H 0.1418 0.0445 -0.3794 0.079 Uiso 0.50 1 d PR 1
H11B H 0.1316 -0.0749 -0.3794 0.079 Uiso 0.50 1 d PR 1

loop_
_atom_site_aniso_label
_atom_site_aniso_U_11
_atom_site_aniso_U_22
_atom_site_aniso_U_33
_atom_site_aniso_U_23
_atom_site_aniso_U_13
_atom_site_aniso_U_12
Cu1 0.0287(9) 0.0287(9) 0.0082(11) 0.000 0.000 0.000
O1 0.038(5) 0.045(5) 0.023(4) 0.006(4) -0.001(4) 0.013(4)
C2 0.043(8) 0.046(8) 0.036(8) -0.004(6) -0.002(6) 0.010(6)
C7 0.040(9) 0.021(8) 0.027(8) 0.000 0.000 0.001(7)
C1 0.032(9) 0.024(8) 0.037(10) 0.000 0.000 -0.002(6)
I1 0.0448(9) 0.0669(11) 0.0622(12) 0.000 0.000 -0.0018(7)
C3 0.044(8) 0.053(9) 0.053(9) 0.010(7) -0.004(7) 0.007(6)
C4 0.052(13) 0.043(12) 0.065(15) 0.000 0.000 0.012(9)
N11 0.031(6) 0.031(6) 0.018(9) 0.000 0.000 0.000

loop_
_atom_type_symbol
_atom_type_description
_atom_type_scat_dispersion_real
_atom_type_scat_dispersion_imag
_atom_type_scat_source
C C 0.0033 0.0016 'International Tables Vol C Tables 4.2.6.8 and 6.1.1.4'
H H 0.0000 0.0000 'International Tables Vol C Tables 4.2.6.8 and 6.1.1.4'
Cu Cu 0.3201 1.2651 'International Tables Vol C Tables 4.2.6.8 and 6.1.1.4'
I I -0.4742 1.8119 'International Tables Vol C Tables 4.2.6.8 and 6.1.1.4'
N N 0.0061 0.0033 'International Tables Vol C Tables 4.2.6.8 and 6.1.1.4'
O O 0.0106 0.0060 'International Tables Vol C Tables 4.2.6.8 and 6.1.1.4'

loop_
_geom_angle_atom_site_label_1
_geom_angle_atom_site_label_2
_geom_angle_atom_site_label_3
_geom_angle
_geom_angle_site_symmetry_1
_geom_angle_site_symmetry_3
O1 Cu1 Cu1 82.4(3) 2 9
O1 Cu1 Cu1 82.4(3) 3 9
O1 Cu1 Cu1 82.4(3) 4 9
O1 Cu1 Cu1 82.4(3) . 9
O1 Cu1 O1 89.01(7) . 4
O1 Cu1 O1 89.01(7) 2 3
O1 Cu1 O1 89.01(7) 4 3
O1 Cu1 O1 164.9(5) . 3
O1 Cu1 O1 164.9(5) 4 2
O1 Cu1 O1 89.01(7) . 2
O1 Cu1 N11 97.6(3) 3 .
O1 Cu1 N11 97.6(3) 4 .
O1 Cu1 N11 97.6(3) . .
O1 Cu1 N11 97.6(3) 2 .
N11 Cu1 Cu1 180.000(1) . 9
C7 O1 Cu1 123.8(9) . .
C1 C2 C3 120.0(14) . .
O1 C7 O1 126.9(17) . 11
O1 C7 C1 116.5(8) . .
O1 C7 C1 116.5(8) 11 .
C2 C1 C2 119.4(17) . 11
C2 C1 C7 120.2(9) 11 .
C2 C1 C7 120.2(9) . .
C4 C3 C2 120.3(16) . .
C3 C4 I1 120.1(11) 11 .
C3 C4 I1 120.1(11) . .
C3 C4 C3 120(2) . 11
C12 N11 Cu1 112.4(16) 3 .
C12 N11 Cu1 112.4(16) 2 .
C12 N11 Cu1 112.4(16) . .
C12 N11 Cu1 112.4(16) 4 .
C12 N11 C12 81.7(11) . 2
C12 N11 C12 135(3) 4 2
C12 N11 C12 81.7(11) . 4
C12 N11 C12 135(3) . 3
C12 N11 C12 81.7(11) 2 3
C12 N11 C12 81.7(11) 4 3
C11 N11 Cu1 109.1(17) . .
C11 N11 Cu1 109.1(17) 4 .
C11 N11 Cu1 109.1(17) 3 .
C11 N11 Cu1 109.1(17) 2 .
C11 N11 C12 44.4(19) 2 2
C11 N11 C12 39.7(19) 3 4
C11 N11 C12 39.7(19) 4 .
C11 N11 C12 118(2) 3 .
C11 N11 C12 118(2) 2 4
C11 N11 C12 121(2) . 4
C11 N11 C12 118(2) 4 2
C11 N11 C12 121(2) 3 2
C11 N11 C12 44.4(19) 3 3
C11 N11 C12 39.7(19) 2 3
C11 N11 C12 121(2) 4 3
C11 N11 C12 118(2) . 3
C11 N11 C12 121(2) 2 .
C11 N11 C12 44.4(19) . .
C11 N11 C12 44.4(19) 4 4
C11 N11 C12 39.7(19) . 2
C11 N11 C11 83.8(11) 2 .
C11 N11 C11 142(3) 3 .
C11 N11 C11 83.8(11) 4 .
C11 N11 C11 83.8(11) 3 2
C11 N11 C11 142(3) 4 2
C11 N11 C11 83.8(11) 4 3
N11 C12 C12 49.2(6) . 4
N11 C12 C12 49.2(6) . 2
C12 C12 N11 112.4(16) 11_554 .
C12 C12 C12 89.999(6) 11_554 4
C12 C12 C12 90.001(4) 11_554 2
C12 C12 C12 90.001(4) 2 4
N11 C11 C11 109.1(17) . 11_554
N11 C11 C11 48.1(5) . 2
N11 C11 C11 48.1(5) . 4
C11 C11 C11 90.000(1) 11_554 2
C11 C11 C11 89.997(6) 11_554 4
C11 C11 C11 89.998(6) 2 4

loop_
_geom_bond_atom_site_label_1
_geom_bond_atom_site_label_2
_geom_bond_distance
_geom_bond_site_symmetry_2
Cu1 Cu1 2.721(5) 9
Cu1 O1 1.970(8) 4
Cu1 O1 1.970(8) .
Cu1 O1 1.970(8) 3
Cu1 O1 1.970(8) 2
Cu1 N11 2.224(18) .
O1 C7 1.231(12) .
C2 C1 1.370(17) .
C2 C3 1.40(2) .
C7 O1 1.231(12) 11
C7 C1 1.51(2) .
C1 C2 1.370(17) 11
I1 C4 2.11(2) .
C3 C4 1.36(2) .
C4 C3 1.36(2) 11
N11 C12 1.53(4) 2
N11 C12 1.53(4) 3
N11 C12 1.53(4) 4
N11 C12 1.53(4) .
N11 C11 1.47(4) .
N11 C11 1.47(4) 2
N11 C11 1.47(4) 4
N11 C11 1.47(4) 3
C12 C12 1.50(8) 11_554
C12 C12 2.00(6) 2
C12 C12 2.00(6) 4
C11 C11 1.70(8) 11_554
C11 C11 1.97(5) 2
C11 C11 1.97(5) 4
